data_4028899
loop_
_publ_author_name
'Caldentey, Xisco'
'Peric\`as, Miquel A.'

_publ_section_title
;
 Phosphinite Thioethers Derived from Chiral Epoxides. ModularP,S-Ligands
 for Pd-Catalyzed Asymmetric Allylic Substitutions
;
_journal_issue 8
_journal_name_full 'The Journal of Organic Chemistry'
_journal_page_first 2628
_journal_page_last 2644
_journal_paper_doi 10.1021/jo100223w
_journal_volume 75
_journal_year 2010
_chemical_absolute_configuration ad
_chemical_formula_sum 'C26 H31 Cl2 O2 P Pd S'
_chemical_formula_weight 615.84
_chemical_name_systematic
; 
 ? 
;
_space_group_IT_number 1
_symmetry_cell_setting triclinic
_symmetry_space_group_name_Hall 'P 1'
_symmetry_space_group_name_H-M 'P 1'
_atom_sites_solution_hydrogens geom
_atom_sites_solution_primary direct
_atom_sites_solution_secondary difmap
_audit_creation_method SHELXL-97
_cell_angle_alpha 67.7560(10)
_cell_angle_beta 65.9300(10)
_cell_angle_gamma 65.8490(10)
_cell_formula_units_Z 2
_cell_length_a 10.6012(5)
_cell_length_b 12.3725(5)
_cell_length_c 12.9208(6)
_cell_measurement_reflns_used 9352
_cell_measurement_temperature 100(2)
_cell_measurement_theta_max 38.08
_cell_measurement_theta_min 3.59
_cell_volume 1365.60(11)
_computing_cell_refinement 'Bruker APEX2 v2009.1-0'
_computing_data_collection 'Bruker APEX2 v2009.1-0'
_computing_data_reduction 'Bruker SAINT V7.60A'
_computing_molecular_graphics 'Bruker SHELXTL'
_computing_publication_material 'Bruker SHELXTL'
_computing_structure_refinement 'SHELXS-97 (Sheldrick, 2008)'
_computing_structure_solution 'SHELXS-97 (Sheldrick, 2008)'
_diffrn_ambient_temperature 100(2)
_diffrn_detector_area_resol_mean 512
_diffrn_detector_type '4K CCD area detector APEX II'
_diffrn_measured_fraction_theta_full 0.824
_diffrn_measured_fraction_theta_max 0.824
_diffrn_measurement_device_type 'Kappa 4-axis goniometer bruker-nonius'
_diffrn_measurement_method
;
 Fullsphere data collection, phi and omega scans
;
_diffrn_measurement_specimen_support 'magnetic support whith 10 micron nylon fiber cryoloop'
_diffrn_radiation_monochromator 'Multilayer Montel 200 mirrors'
_diffrn_radiation_type MoK\a
_diffrn_radiation_wavelength 0.71073
_diffrn_reflns_av_R_equivalents 0.0227
_diffrn_reflns_av_sigmaI/netI 0.0393
_diffrn_reflns_limit_h_max 18
_diffrn_reflns_limit_h_min -16
_diffrn_reflns_limit_k_max 21
_diffrn_reflns_limit_k_min -21
_diffrn_reflns_limit_l_max 22
_diffrn_reflns_limit_l_min -22
_diffrn_reflns_number 28395
_diffrn_reflns_theta_full 38.13
_diffrn_reflns_theta_max 38.13
_diffrn_reflns_theta_min 3.58
_diffrn_source 'rotating anode X-ray tube'
_diffrn_source_current 70
_diffrn_source_power 50
_diffrn_source_size '3 mm x 0.3 mm fine focus'
_diffrn_source_type 'Bruker-Nonius FR 591'
_exptl_absorpt_coefficient_mu 1.031
_exptl_absorpt_correction_T_max 1.0000
_exptl_absorpt_correction_T_min 0.7557
_exptl_absorpt_correction_type empirical
_exptl_absorpt_process_details
; 
 SADABS Version 2008/1 Bruker-Nonius
 Blessing, Acta Cryst. (1995) A51 33-38
;
_exptl_crystal_colour yellow
_exptl_crystal_density_diffrn 1.498
_exptl_crystal_density_method 'not measured'
_exptl_crystal_description Block
_exptl_crystal_F_000 628
_exptl_crystal_size_max 0.40
_exptl_crystal_size_mid 0.40
_exptl_crystal_size_min 0.10
_refine_diff_density_max 1.437
_refine_diff_density_min -0.607
_refine_diff_density_rms 0.072
_refine_ls_abs_structure_details 'Flack H D (1983), Acta Cryst. A39, 876-881'
_refine_ls_abs_structure_Flack -0.028(8)
_refine_ls_extinction_method none
_refine_ls_goodness_of_fit_ref 1.015
_refine_ls_hydrogen_treatment noref
_refine_ls_matrix_type full
_refine_ls_number_parameters 603
_refine_ls_number_reflns 17508
_refine_ls_number_restraints 3
_refine_ls_restrained_S_all 1.015
_refine_ls_R_factor_all 0.0243
_refine_ls_R_factor_gt 0.0230
_refine_ls_shift/su_max 0.003
_refine_ls_shift/su_mean 0.000
_refine_ls_structure_factor_coef Fsqd
_refine_ls_weighting_details 'calc w=1/[\s^2^(Fo^2^)+(0.0249P)^2^+0.0000P] where P=(Fo^2^+2Fc^2^)/3'
_refine_ls_weighting_scheme calc
_refine_ls_wR_factor_gt 0.0554
_refine_ls_wR_factor_ref 0.0561
_reflns_number_gt 16893
_reflns_number_total 17508
_reflns_threshold_expression >2sigma(I)
_cod_data_source_file jo100223wsup2.cif
_cod_data_source_block xcf209_0m
_cod_depositor_comments
;
The following automatic conversions were performed:
'_diffrn_measurement_specimen_suppport' tag replaced with
'_diffrn_measurement_specimen_support'.

Automatic conversion script
Id: cif_correct_tags 1440 2010-10-19 06:21:57Z saulius 

The following automatic conversions were performed:

'_symmetry_cell_setting' value 'Triclinic' changed to 'triclinic'
according to /home/saulius/struct/CIF-dictionaries/cif_core.dic
dictionary named 'cif_core.dic' version 2.4.2 from 2011-04-26.

Automatic conversion script
Id: cif_fix_values 1891 2012-01-12 08:04:46Z andrius 
;
_cod_original_sg_symbol_H-M P1
_cod_database_code 4028899

loop_
_symmetry_equiv_pos_as_xyz
'x, y, z'

loop_
_atom_site_label
_atom_site_type_symbol
_atom_site_fract_x
_atom_site_fract_y
_atom_site_fract_z
_atom_site_U_iso_or_equiv
_atom_site_adp_type
_atom_site_occupancy
_atom_site_symmetry_multiplicity
_atom_site_calc_flag
_atom_site_refinement_flags
Pd1 Pd 0.437927(10) 1.099672(9) 0.742404(8) 0.01220(2) Uani 1 1 d .
Cl1A Cl 0.23071(5) 1.21204(4) 0.68468(3) 0.01804(7) Uani 1 1 d .
P1A P 0.35541(5) 0.94143(4) 0.80344(3) 0.01339(7) Uani 1 1 d .
P1B P 0.04609(5) 0.42366(4) 0.21102(3) 0.01370(7) Uani 1 1 d .
S1A S 0.63000(4) 1.00100(4) 0.81847(3) 0.01463(7) Uani 1 1 d .
O1B O 0.47564(14) 0.81018(12) 0.82575(10) 0.0151(2) Uani 1 1 d .
C1B C 0.55613(18) 0.77662(16) 0.90584(13) 0.0147(3) Uani 1 1 d .
H1B H 0.4887 0.8032 0.9788 0.018 Uiso 1 1 calc R
Cl1B Cl -0.27941(5) 0.76177(4) 0.33833(4) 0.02076(8) Uani 1 1 d .
O1A O 0.19269(13) 0.37135(12) 0.24670(10) 0.0146(2) Uani 1 1 d .
C1A C 0.19559(18) 0.32421(16) 0.36657(13) 0.0138(3) Uani 1 1 d .
H1A H 0.1317 0.2701 0.4110 0.017 Uiso 1 1 calc R
Pd2 Pd -0.112927(10) 0.583128(9) 0.277256(8) 0.01220(2) Uani 1 1 d .
Cl2 Cl 0.53469(5) 1.26589(4) 0.64898(4) 0.01998(8) Uani 1 1 d .
C2B C 0.68122(18) 0.83318(16) 0.85388(13) 0.0139(3) Uani 1 1 d .
H2B H 0.7311 0.8015 0.9153 0.017 Uiso 1 1 calc R
Cl2B Cl -0.19060(5) 0.64367(5) 0.11417(4) 0.02125(8) Uani 1 1 d .
C2A C 0.14527(17) 0.42643(15) 0.42822(12) 0.0128(3) Uani 1 1 d .
H2A H 0.1489 0.3832 0.5103 0.015 Uiso 1 1 calc R
O2B O 0.50129(17) 0.58689(14) 1.00167(12) 0.0223(3) Uani 1 1 d .
S3 S -0.04119(4) 0.52604(4) 0.44174(3) 0.01200(6) Uani 1 1 d .
C3B C 0.79583(18) 0.79523(16) 0.74575(13) 0.0146(3) Uani 1 1 d .
C3A C 0.24292(17) 0.50712(16) 0.37945(13) 0.0136(3) Uani 1 1 d .
O3 O 0.38322(16) 0.14599(14) 0.31987(13) 0.0218(3) Uani 1 1 d .
C4B C 0.76623(19) 0.83678(17) 0.63819(14) 0.0173(3) Uani 1 1 d .
H4B H 0.6729 0.8893 0.6328 0.021 Uiso 1 1 calc R
C4A C 0.3372(2) 0.48620(19) 0.44023(16) 0.0206(3) Uani 1 1 d .
H4A H 0.3422 0.4202 0.5083 0.025 Uiso 1 1 calc R
C5B C 0.8734(2) 0.80121(18) 0.53942(14) 0.0193(3) Uani 1 1 d .
H5B H 0.8523 0.8278 0.4674 0.023 Uiso 1 1 calc R
C5A C 0.4235(2) 0.5618(2) 0.4013(2) 0.0274(4) Uani 1 1 d .
H5A H 0.4885 0.5461 0.4423 0.033 Uiso 1 1 calc R
C6B C 1.0105(2) 0.72712(18) 0.54655(16) 0.0223(4) Uani 1 1 d .
H6B H 1.0841 0.7044 0.4789 0.027 Uiso 1 1 calc R
C6A C 0.4157(2) 0.6602(2) 0.30293(18) 0.0263(4) Uani 1 1 d .
H6A H 0.4737 0.7124 0.2773 0.032 Uiso 1 1 calc R
C7B C 1.0406(2) 0.6859(2) 0.65246(17) 0.0247(4) Uani 1 1 d .
H7B H 1.1347 0.6348 0.6572 0.030 Uiso 1 1 calc R
C7A C 0.3219(2) 0.68117(19) 0.24261(15) 0.0225(4) Uani 1 1 d .
H7A H 0.3161 0.7481 0.1753 0.027 Uiso 1 1 calc R
C8B C 0.9326(2) 0.71964(18) 0.75203(15) 0.0198(3) Uani 1 1 d .
H8B H 0.9533 0.6904 0.8245 0.024 Uiso 1 1 calc R
C8A C 0.2363(2) 0.60505(17) 0.27992(13) 0.0178(3) Uani 1 1 d .
H8A H 0.1732 0.6198 0.2376 0.021 Uiso 1 1 calc R
C9B C 0.5836(2) 1.03619(18) 0.96176(15) 0.0196(3) Uani 1 1 d .
C9A C -0.15348(18) 0.43987(16) 0.57683(13) 0.0152(3) Uani 1 1 d .
C10B C 0.4858(3) 0.9661(2) 1.06529(16) 0.0269(4) Uani 1 1 d .
H10A H 0.5388 0.8785 1.0818 0.040 Uiso 1 1 calc R
H10B H 0.3996 0.9790 1.0458 0.040 Uiso 1 1 calc R
H10C H 0.4562 0.9959 1.1345 0.040 Uiso 1 1 calc R
C10A C -0.1119(2) 0.30420(18) 0.58318(15) 0.0195(3) Uani 1 1 d .
H10D H -0.1796 0.2668 0.6520 0.029 Uiso 1 1 calc R
H10E H -0.0133 0.2628 0.5895 0.029 Uiso 1 1 calc R
H10F H -0.1160 0.2961 0.5122 0.029 Uiso 1 1 calc R
C11B C 0.5089(3) 1.1747(2) 0.94244(19) 0.0299(5) Uani 1 1 d .
H11A H 0.4135 1.1943 0.9343 0.045 Uiso 1 1 calc R
H11B H 0.5682 1.2179 0.8710 0.045 Uiso 1 1 calc R
H11C H 0.4975 1.2004 1.0096 0.045 Uiso 1 1 calc R
C11A C -0.3093(2) 0.5057(2) 0.57472(17) 0.0247(4) Uani 1 1 d .
H11D H -0.3215 0.4963 0.5077 0.037 Uiso 1 1 calc R
H11E H -0.3322 0.5929 0.5676 0.037 Uiso 1 1 calc R
H11F H -0.3747 0.4704 0.6475 0.037 Uiso 1 1 calc R
C12B C 0.7288(2) 1.0012(2) 0.98227(19) 0.0283(4) Uani 1 1 d .
H12A H 0.7130 1.0234 1.0528 0.042 Uiso 1 1 calc R
H12B H 0.7914 1.0450 0.9146 0.042 Uiso 1 1 calc R
H12C H 0.7754 0.9127 0.9926 0.042 Uiso 1 1 calc R
C12A C -0.1308(2) 0.45514(19) 0.67998(14) 0.0217(4) Uani 1 1 d .
H12D H -0.1605 0.5425 0.6757 0.033 Uiso 1 1 calc R
H12E H -0.0283 0.4184 0.6761 0.033 Uiso 1 1 calc R
H12F H -0.1893 0.4143 0.7539 0.033 Uiso 1 1 calc R
C13B C 0.6172(2) 0.63730(17) 0.93622(14) 0.0178(3) Uani 1 1 d .
H13A H 0.6717 0.6090 0.8635 0.021 Uiso 1 1 calc R
H13B H 0.6844 0.6102 0.9826 0.021 Uiso 1 1 calc R
C13A C 0.35048(18) 0.24811(16) 0.36156(14) 0.0160(3) Uani 1 1 d .
H13C H 0.4168 0.2976 0.3083 0.019 Uiso 1 1 calc R
H13D H 0.3626 0.2200 0.4405 0.019 Uiso 1 1 calc R
C14B C 0.5535(3) 0.4593(2) 1.0537(2) 0.0343(5) Uani 1 1 d .
H14A H 0.6182 0.4166 0.9920 0.051 Uiso 1 1 calc R
H14B H 0.4714 0.4262 1.0988 0.051 Uiso 1 1 calc R
H14C H 0.6066 0.4474 1.1059 0.051 Uiso 1 1 calc R
C14A C 0.5263(2) 0.0691(2) 0.3160(2) 0.0278(4) Uani 1 1 d .
H14D H 0.5952 0.1126 0.2570 0.042 Uiso 1 1 calc R
H14E H 0.5431 -0.0051 0.2953 0.042 Uiso 1 1 calc R
H14F H 0.5398 0.0467 0.3929 0.042 Uiso 1 1 calc R
C15B C 0.30181(19) 0.91965(17) 0.69855(13) 0.0159(3) Uani 1 1 d .
C15A C 0.1300(2) 0.44700(17) 0.05499(14) 0.0186(3) Uani 1 1 d .
C16B C 0.1588(2) 0.97238(19) 0.69504(16) 0.0210(3) Uani 1 1 d .
H16B H 0.0882 1.0179 0.7498 0.025 Uiso 1 1 calc R
C16A C 0.2275(2) 0.5148(2) 0.00118(15) 0.0242(4) Uani 1 1 d .
H16A H 0.2432 0.5512 0.0460 0.029 Uiso 1 1 calc R
C17B C 0.1197(2) 0.9583(2) 0.61126(18) 0.0260(4) Uani 1 1 d .
H17B H 0.0226 0.9941 0.6086 0.031 Uiso 1 1 calc R
C17A C 0.3024(3) 0.5299(2) -0.11825(17) 0.0316(5) Uani 1 1 d .
H17A H 0.3694 0.5758 -0.1548 0.038 Uiso 1 1 calc R
C18B C 0.2245(2) 0.8913(2) 0.53130(17) 0.0269(4) Uani 1 1 d .
H18B H 0.1983 0.8825 0.4735 0.032 Uiso 1 1 calc R
C18A C 0.2777(3) 0.4766(2) -0.18321(18) 0.0332(5) Uani 1 1 d .
H18A H 0.3296 0.4849 -0.2642 0.040 Uiso 1 1 calc R
C19B C 0.3654(2) 0.8377(2) 0.53526(17) 0.0262(4) Uani 1 1 d .
H19B H 0.4352 0.7910 0.4812 0.031 Uiso 1 1 calc R
C19A C 0.1786(3) 0.4120(2) -0.13076(18) 0.0329(5) Uani 1 1 d .
H19A H 0.1612 0.3778 -0.1765 0.039 Uiso 1 1 calc R
C20B C 0.4057(2) 0.8518(2) 0.61859(16) 0.0216(4) Uani 1 1 d .
H20B H 0.5030 0.8157 0.6209 0.026 Uiso 1 1 calc R
C20A C 0.1033(3) 0.3959(2) -0.01100(17) 0.0264(4) Uani 1 1 d .
H20A H 0.0352 0.3511 0.0248 0.032 Uiso 1 1 calc R
C21A C -0.0338(2) 0.30110(17) 0.26701(14) 0.0178(3) Uani 1 1 d .
C21B C 0.20435(19) 0.94371(17) 0.93507(13) 0.0168(3) Uani 1 1 d .
C22A C 0.0496(2) 0.17885(19) 0.29010(18) 0.0241(4) Uani 1 1 d .
H22A H 0.1521 0.1575 0.2686 0.029 Uiso 1 1 calc R
C22B C 0.1403(2) 1.0444(2) 0.98331(15) 0.0224(4) Uani 1 1 d .
H22B H 0.1782 1.1119 0.9477 0.027 Uiso 1 1 calc R
C23A C -0.0202(3) 0.0874(2) 0.3458(2) 0.0299(4) Uani 1 1 d .
H23A H 0.0354 0.0037 0.3627 0.036 Uiso 1 1 calc R
C23B C 0.0212(3) 1.0460(2) 1.08345(17) 0.0306(5) Uani 1 1 d .
H23B H -0.0230 1.1149 1.1157 0.037 Uiso 1 1 calc R
C24A C -0.1692(3) 0.1189(2) 0.37588(19) 0.0306(5) Uani 1 1 d .
H24A H -0.2152 0.0564 0.4137 0.037 Uiso 1 1 calc R
C24B C -0.0332(2) 0.9465(2) 1.13632(16) 0.0282(4) Uani 1 1 d .
H24B H -0.1132 0.9467 1.2057 0.034 Uiso 1 1 calc R
C25A C -0.2519(3) 0.2399(2) 0.35172(18) 0.0285(5) Uani 1 1 d .
H25A H -0.3543 0.2604 0.3722 0.034 Uiso 1 1 calc R
C25B C 0.0294(2) 0.8470(2) 1.08781(17) 0.0271(4) Uani 1 1 d .
H25B H -0.0090 0.7798 1.1236 0.032 Uiso 1 1 calc R
C26A C -0.1849(2) 0.3317(2) 0.29715(16) 0.0221(3) Uani 1 1 d .
H26A H -0.2416 0.4151 0.2803 0.027 Uiso 1 1 calc R
C26B C 0.1476(2) 0.8449(2) 0.98747(16) 0.0217(3) Uani 1 1 d .
H26B H 0.1899 0.7766 0.9545 0.026 Uiso 1 1 calc R

loop_
_atom_site_aniso_label
_atom_site_aniso_U_11
_atom_site_aniso_U_22
_atom_site_aniso_U_33
_atom_site_aniso_U_23
_atom_site_aniso_U_13
_atom_site_aniso_U_12
Pd1 0.01251(4) 0.01207(5) 0.01148(4) -0.00099(4) -0.00505(3) -0.00359(4)
Cl1A 0.01816(17) 0.0161(2) 0.01973(15) -0.00023(15) -0.01132(13) -0.00338(16)
P1A 0.01295(16) 0.0138(2) 0.01348(14) -0.00121(14) -0.00579(13) -0.00436(16)
P1B 0.01452(17) 0.0122(2) 0.01486(15) -0.00364(15) -0.00767(13) -0.00105(16)
S1A 0.01360(15) 0.01451(19) 0.01652(14) -0.00308(14) -0.00681(12) -0.00343(15)
O1B 0.0152(5) 0.0136(6) 0.0171(4) -0.0010(4) -0.0099(4) -0.0024(5)
C1B 0.0144(6) 0.0160(8) 0.0134(5) -0.0016(5) -0.0065(5) -0.0039(6)
Cl1B 0.01803(17) 0.01380(19) 0.02233(16) -0.00465(16) -0.00610(14) 0.00294(16)
O1A 0.0142(5) 0.0145(6) 0.0137(4) -0.0038(4) -0.0065(4) -0.0003(5)
C1A 0.0135(6) 0.0119(7) 0.0149(5) -0.0027(5) -0.0070(5) -0.0006(6)
Pd2 0.01112(4) 0.01022(5) 0.01367(4) -0.00174(4) -0.00624(3) -0.00038(4)
Cl2 0.02078(18) 0.0167(2) 0.02227(16) 0.00025(15) -0.00773(14) -0.00890(17)
C2B 0.0136(6) 0.0126(7) 0.0143(5) -0.0012(5) -0.0079(5) -0.0011(6)
Cl2B 0.02187(18) 0.0204(2) 0.02030(16) -0.00271(16) -0.01424(14) 0.00036(18)
C2A 0.0108(5) 0.0127(7) 0.0137(5) -0.0034(5) -0.0047(4) -0.0014(5)
O2B 0.0224(6) 0.0167(7) 0.0232(5) 0.0014(5) -0.0061(5) -0.0081(6)
S3 0.01042(14) 0.01130(17) 0.01282(13) -0.00264(13) -0.00447(11) -0.00131(14)
C3B 0.0145(6) 0.0124(7) 0.0155(5) -0.0014(5) -0.0067(5) -0.0024(6)
C3A 0.0104(5) 0.0143(7) 0.0147(5) -0.0042(5) -0.0042(4) -0.0017(6)
O3 0.0185(6) 0.0143(6) 0.0329(6) -0.0104(6) -0.0133(5) 0.0044(5)
C4B 0.0165(7) 0.0182(8) 0.0158(6) -0.0034(6) -0.0069(5) -0.0029(7)
C4A 0.0182(7) 0.0203(9) 0.0258(7) -0.0031(7) -0.0131(6) -0.0042(7)
C5B 0.0228(8) 0.0191(9) 0.0154(6) -0.0047(6) -0.0046(6) -0.0067(7)
C5A 0.0212(8) 0.0302(12) 0.0377(10) -0.0081(9) -0.0155(7) -0.0080(9)
C6B 0.0216(8) 0.0189(9) 0.0220(7) -0.0080(7) -0.0004(6) -0.0057(8)
C6A 0.0198(8) 0.0299(11) 0.0328(9) -0.0106(8) -0.0037(7) -0.0126(8)
C7B 0.0154(7) 0.0242(10) 0.0272(8) -0.0076(8) -0.0042(6) -0.0002(8)
C7A 0.0249(9) 0.0242(10) 0.0187(6) -0.0029(7) -0.0021(6) -0.0145(8)
C8B 0.0147(7) 0.0207(9) 0.0205(7) -0.0036(7) -0.0067(6) -0.0020(7)
C8A 0.0188(7) 0.0204(9) 0.0151(6) -0.0032(6) -0.0042(5) -0.0088(7)
C9B 0.0217(7) 0.0206(9) 0.0202(6) -0.0068(7) -0.0119(6) -0.0027(7)
C9A 0.0118(6) 0.0146(8) 0.0155(5) -0.0008(6) -0.0043(5) -0.0032(6)
C10B 0.0312(10) 0.0357(12) 0.0182(7) -0.0080(8) -0.0065(7) -0.0141(10)
C10A 0.0190(7) 0.0173(8) 0.0205(6) -0.0025(6) -0.0048(6) -0.0072(7)
C11B 0.0406(12) 0.0207(10) 0.0321(9) -0.0117(8) -0.0210(9) 0.0021(9)
C11A 0.0135(7) 0.0243(10) 0.0275(8) 0.0001(8) -0.0048(6) -0.0049(8)
C12B 0.0284(9) 0.0315(12) 0.0356(9) -0.0124(9) -0.0196(8) -0.0057(9)
C12A 0.0249(8) 0.0245(10) 0.0140(6) -0.0050(6) -0.0033(6) -0.0082(8)
C13B 0.0181(7) 0.0156(8) 0.0188(6) -0.0011(6) -0.0081(5) -0.0046(7)
C13A 0.0140(6) 0.0135(8) 0.0180(6) -0.0046(6) -0.0081(5) 0.0020(6)
C14B 0.0354(12) 0.0204(11) 0.0383(11) 0.0071(9) -0.0136(10) -0.0109(11)
C14A 0.0219(8) 0.0196(10) 0.0367(10) -0.0120(9) -0.0130(8) 0.0073(8)
C15B 0.0173(7) 0.0155(8) 0.0168(6) -0.0016(6) -0.0080(5) -0.0062(6)
C15A 0.0204(7) 0.0155(8) 0.0165(6) -0.0052(6) -0.0090(6) 0.0022(7)
C16B 0.0190(7) 0.0224(9) 0.0249(7) -0.0048(7) -0.0115(6) -0.0053(7)
C16A 0.0247(9) 0.0271(10) 0.0170(6) -0.0045(7) -0.0054(6) -0.0061(9)
C17B 0.0241(8) 0.0286(11) 0.0318(9) -0.0064(8) -0.0180(7) -0.0058(9)
C17A 0.0266(10) 0.0369(13) 0.0183(7) -0.0046(8) -0.0025(7) -0.0038(10)
C18B 0.0304(10) 0.0329(12) 0.0271(8) -0.0070(8) -0.0154(7) -0.0126(10)
C18A 0.0297(11) 0.0351(13) 0.0185(7) -0.0087(9) -0.0083(7) 0.0083(10)
C19B 0.0261(9) 0.0354(12) 0.0243(7) -0.0125(8) -0.0083(7) -0.0109(9)
C19A 0.0440(13) 0.0298(12) 0.0230(8) -0.0138(9) -0.0175(8) 0.0046(11)
C20B 0.0181(7) 0.0272(10) 0.0219(7) -0.0088(7) -0.0074(6) -0.0054(8)
C20A 0.0352(11) 0.0225(10) 0.0247(8) -0.0097(8) -0.0159(7) -0.0014(9)
C21A 0.0222(7) 0.0151(8) 0.0201(6) -0.0037(6) -0.0122(6) -0.0041(7)
C21B 0.0144(6) 0.0193(9) 0.0153(6) -0.0001(6) -0.0063(5) -0.0057(7)
C22A 0.0295(9) 0.0151(9) 0.0339(9) -0.0046(8) -0.0216(8) -0.0019(8)
C22B 0.0227(8) 0.0272(10) 0.0174(6) -0.0067(7) -0.0017(6) -0.0109(8)
C23A 0.0423(12) 0.0144(10) 0.0398(10) 0.0035(8) -0.0306(10) -0.0059(10)
C23B 0.0281(10) 0.0397(13) 0.0218(7) -0.0126(9) 0.0038(7) -0.0150(11)
C24A 0.0429(13) 0.0259(11) 0.0308(9) 0.0049(8) -0.0213(9) -0.0184(11)
C24B 0.0191(8) 0.0414(13) 0.0175(7) -0.0023(8) -0.0018(6) -0.0113(10)
C25A 0.0322(10) 0.0303(12) 0.0286(8) -0.0038(8) -0.0096(8) -0.0175(10)
C25B 0.0207(8) 0.0299(11) 0.0234(7) 0.0048(8) -0.0056(7) -0.0125(9)
C26A 0.0216(8) 0.0206(9) 0.0264(7) -0.0046(7) -0.0097(6) -0.0072(8)
C26B 0.0184(7) 0.0190(9) 0.0228(7) 0.0020(7) -0.0067(6) -0.0071(7)

loop_
_atom_type_symbol
_atom_type_description
_atom_type_scat_dispersion_real
_atom_type_scat_dispersion_imag
_atom_type_scat_source
C C 0.0033 0.0016 'International Tables Vol C Tables 4.2.6.8 and 6.1.1.4'
H H 0.0000 0.0000 'International Tables Vol C Tables 4.2.6.8 and 6.1.1.4'
O O 0.0106 0.0060 'International Tables Vol C Tables 4.2.6.8 and 6.1.1.4'
P P 0.1023 0.0942 'International Tables Vol C Tables 4.2.6.8 and 6.1.1.4'
S S 0.1246 0.1234 'International Tables Vol C Tables 4.2.6.8 and 6.1.1.4'
Cl Cl 0.1484 0.1585 'International Tables Vol C Tables 4.2.6.8 and 6.1.1.4'
Pd Pd -0.9988 1.0072 'International Tables Vol C Tables 4.2.6.8 and 6.1.1.4'

loop_
_geom_angle_atom_site_label_1
_geom_angle_atom_site_label_2
_geom_angle_atom_site_label_3
_geom_angle
P1A Pd1 S1A 96.759(17)
P1A Pd1 Cl1A 85.510(17)
S1A Pd1 Cl1A 172.655(13)
P1A Pd1 Cl2 171.506(14)
S1A Pd1 Cl2 86.577(16)
Cl1A Pd1 Cl2 92.151(17)
O1B P1A C21B 107.35(8)
O1B P1A C15B 98.05(7)
C21B P1A C15B 106.62(7)
O1B P1A Pd1 114.20(5)
C21B P1A Pd1 113.50(6)
C15B P1A Pd1 115.70(6)
O1A P1B C15A 96.98(8)
O1A P1B C21A 107.73(8)
C15A P1B C21A 109.89(7)
O1A P1B Pd2 114.04(4)
C15A P1B Pd2 117.83(7)
C21A P1B Pd2 109.49(6)
C2B S1A C9B 104.57(8)
C2B S1A Pd1 113.75(5)
C9B S1A Pd1 110.83(7)
C1B O1B P1A 122.09(10)
O1B C1B C13B 106.82(12)
O1B C1B C2B 113.09(13)
C13B C1B C2B 109.46(14)
C1A O1A P1B 123.12(10)
O1A C1A C13A 105.83(12)
O1A C1A C2A 112.77(14)
C13A C1A C2A 110.87(12)
P1B Pd2 S3 94.591(16)
P1B Pd2 Cl2B 86.765(17)
S3 Pd2 Cl2B 178.557(17)
P1B Pd2 Cl1B 176.857(17)
S3 Pd2 Cl1B 87.343(16)
Cl2B Pd2 Cl1B 91.324(17)
C3B C2B C1B 114.67(11)
C3B C2B S1A 106.56(11)
C1B C2B S1A 116.49(12)
C3A C2A C1A 115.24(11)
C3A C2A S3 108.00(12)
C1A C2A S3 115.96(11)
C13B O2B C14B 110.81(18)
C2A S3 C9A 104.45(8)
C2A S3 Pd2 114.65(5)
C9A S3 Pd2 113.83(5)
C8B C3B C4B 119.18(14)
C8B C3B C2B 119.72(15)
C4B C3B C2B 121.10(16)
C8A C3A C4A 119.14(14)
C8A C3A C2A 122.27(15)
C4A C3A C2A 118.50(16)
C14A O3 C13A 110.83(14)
C5B C4B C3B 120.27(18)
C5A C4A C3A 120.20(19)
C6B C5B C4B 119.91(17)
C4A C5A C6A 120.62(19)
C5B C6B C7B 120.12(15)
C7A C6A C5A 119.22(16)
C6B C7B C8B 120.0(2)
C6A C7A C8A 120.6(2)
C3B C8B C7B 120.47(18)
C7A C8A C3A 120.17(17)
C12B C9B C10B 110.24(19)
C12B C9B C11B 110.93(17)
C10B C9B C11B 110.49(18)
C12B C9B S1A 105.24(12)
C10B C9B S1A 113.71(11)
C11B C9B S1A 106.06(13)
C11A C9A C10A 111.03(14)
C11A C9A C12A 110.51(14)
C10A C9A C12A 110.59(16)
C11A C9A S3 105.44(12)
C10A C9A S3 113.90(10)
C12A C9A S3 105.12(10)
O2B C13B C1B 108.81(15)
O3 C13A C1A 108.09(13)
C16B C15B C20B 120.06(15)
C16B C15B P1A 120.51(12)
C20B C15B P1A 119.41(14)
C16A C15A C20A 120.17(16)
C16A C15A P1B 117.86(12)
C20A C15A P1B 121.93(14)
C17B C16B C15B 120.03(17)
C15A C16A C17A 120.46(17)
C16B C17B C18B 119.5(2)
C18A C17A C16A 119.2(2)
C19B C18B C17B 120.79(16)
C19A C18A C17A 120.46(17)
C18B C19B C20B 120.13(17)
C18A C19A C20A 120.90(18)
C19B C20B C15B 119.52(19)
C15A C20A C19A 118.8(2)
C22A C21A C26A 120.08(17)
C22A C21A P1B 121.37(15)
C26A C21A P1B 118.29(15)
C22B C21B C26B 119.75(14)
C22B C21B P1A 120.84(12)
C26B C21B P1A 119.38(13)
C21A C22A C23A 119.0(2)
C23B C22B C21B 120.07(17)
C24A C23A C22A 120.3(2)
C22B C23B C24B 119.90(18)
C25A C24A C23A 120.84(19)
C25B C24B C23B 120.05(16)
C24A C25A C26A 119.7(2)
C24B C25B C26B 120.52(18)
C25A C26A C21A 120.0(2)
C25B C26B C21B 119.70(18)

loop_
_geom_bond_atom_site_label_1
_geom_bond_atom_site_label_2
_geom_bond_distance
Pd1 P1A 2.2113(4)
Pd1 S1A 2.3005(5)
Pd1 Cl1A 2.3167(5)
Pd1 Cl2 2.3612(4)
P1A O1B 1.6114(15)
P1A C21B 1.7988(15)
P1A C15B 1.8063(15)
P1B O1A 1.6069(14)
P1B C15A 1.8016(16)
P1B C21A 1.8057(17)
P1B Pd2 2.2016(4)
S1A C2B 1.8375(17)
S1A C9B 1.8845(15)
O1B C1B 1.441(2)
C1B C13B 1.525(3)
C1B C2B 1.542(2)
Cl1B Pd2 2.3697(4)
O1A C1A 1.442(2)
C1A C13A 1.510(3)
C1A C2A 1.5436(19)
Pd2 S3 2.3101(4)
Pd2 Cl2B 2.3227(5)
C2B C3B 1.515(2)
C2A C3A 1.517(2)
C2A S3 1.8287(17)
O2B C13B 1.412(2)
O2B C14B 1.427(3)
S3 C9A 1.8802(15)
C3B C8B 1.383(3)
C3B C4B 1.406(2)
C3A C8A 1.397(3)
C3A C4A 1.399(3)
O3 C14A 1.415(3)
O3 C13A 1.4181(19)
C4B C5B 1.395(2)
C4A C5A 1.391(3)
C5B C6B 1.384(3)
C5A C6A 1.391(3)
C6B C7B 1.389(3)
C6A C7A 1.389(3)
C7B C8B 1.398(2)
C7A C8A 1.393(2)
C9B C12B 1.526(3)
C9B C10B 1.531(3)
C9B C11B 1.534(3)
C9A C11A 1.521(3)
C9A C10A 1.529(2)
C9A C12A 1.536(2)
C15B C16B 1.396(3)
C15B C20B 1.399(2)
C15A C16A 1.393(3)
C15A C20A 1.400(2)
C16B C17B 1.393(2)
C16A C17A 1.397(2)
C17B C18B 1.396(3)
C17A C18A 1.396(3)
C18B C19B 1.378(3)
C18A C19A 1.377(4)
C19B C20B 1.397(2)
C19A C20A 1.400(3)
C21A C22A 1.392(3)
C21A C26A 1.403(3)
C21B C22B 1.398(2)
C21B C26B 1.400(2)
C22A C23A 1.407(3)
C22B C23B 1.391(2)
C23A C24A 1.381(4)
C23B C24B 1.392(3)
C24A C25A 1.380(4)
C24B C25B 1.387(3)
C25A C26A 1.392(3)
C25B C26B 1.388(3)

loop_
_geom_torsion_atom_site_label_1
_geom_torsion_atom_site_label_2
_geom_torsion_atom_site_label_3
_geom_torsion_atom_site_label_4
_geom_torsion
S1A Pd1 P1A O1B -24.17(5)
Cl1A Pd1 P1A O1B 162.85(5)
Cl2 Pd1 P1A O1B 88.57(14)
S1A Pd1 P1A C21B 99.33(7)
Cl1A Pd1 P1A C21B -73.65(7)
Cl2 Pd1 P1A C21B -147.93(13)
S1A Pd1 P1A C15B -136.93(7)
Cl1A Pd1 P1A C15B 50.10(7)
Cl2 Pd1 P1A C15B -24.19(16)
P1A Pd1 S1A C2B 18.41(5)
Cl1A Pd1 S1A C2B 126.03(12)
Cl2 Pd1 S1A C2B -153.75(5)
P1A Pd1 S1A C9B -99.08(6)
Cl1A Pd1 S1A C9B 8.54(14)
Cl2 Pd1 S1A C9B 88.76(6)
C21B P1A O1B C1B -69.50(12)
C15B P1A O1B C1B -179.80(11)
Pd1 P1A O1B C1B 57.25(11)
P1A O1B C1B C13B 160.76(10)
P1A O1B C1B C2B -78.76(15)
C15A P1B O1A C1A -174.09(12)
C21A P1B O1A C1A -60.57(12)
Pd2 P1B O1A C1A 61.18(12)
P1B O1A C1A C13A 161.58(10)
P1B O1A C1A C2A -77.05(14)
O1A P1B Pd2 S3 -29.69(5)
C15A P1B Pd2 S3 -142.40(7)
C21A P1B Pd2 S3 91.09(6)
O1A P1B Pd2 Cl2B 150.80(5)
C15A P1B Pd2 Cl2B 38.09(7)
C21A P1B Pd2 Cl2B -88.42(6)
O1A P1B Pd2 Cl1B 98.2(3)
C15A P1B Pd2 Cl1B -14.5(4)
C21A P1B Pd2 Cl1B -141.0(3)
O1B C1B C2B C3B -61.2(2)
C13B C1B C2B C3B 57.78(18)
O1B C1B C2B S1A 64.22(14)
C13B C1B C2B S1A -176.81(10)
C9B S1A C2B C3B -147.56(11)
Pd1 S1A C2B C3B 91.39(11)
C9B S1A C2B C1B 83.03(12)
Pd1 S1A C2B C1B -38.02(12)
O1A C1A C2A C3A -65.68(19)
C13A C1A C2A C3A 52.8(2)
O1A C1A C2A S3 61.87(15)
C13A C1A C2A S3 -179.66(11)
C3A C2A S3 C9A -145.20(10)
C1A C2A S3 C9A 83.74(12)
C3A C2A S3 Pd2 89.55(9)
C1A C2A S3 Pd2 -41.52(12)
P1B Pd2 S3 C2A 24.40(5)
Cl2B Pd2 S3 C2A -176(13)
Cl1B Pd2 S3 C2A -153.12(5)
P1B Pd2 S3 C9A -95.78(6)
Cl2B Pd2 S3 C9A 64.2(6)
Cl1B Pd2 S3 C9A 86.70(6)
C1B C2B C3B C8B -110.40(18)
S1A C2B C3B C8B 119.15(15)
C1B C2B C3B C4B 70.4(2)
S1A C2B C3B C4B -60.07(16)
C1A C2A C3A C8A 81.6(2)
S3 C2A C3A C8A -49.81(15)
C1A C2A C3A C4A -101.81(17)
S3 C2A C3A C4A 126.74(14)
C8B C3B C4B C5B 0.5(2)
C2B C3B C4B C5B 179.75(15)
C8A C3A C4A C5A -0.4(3)
C2A C3A C4A C5A -177.02(16)
C3B C4B C5B C6B -1.6(2)
C3A C4A C5A C6A 1.1(3)
C4B C5B C6B C7B 1.4(3)
C4A C5A C6A C7A -1.0(3)
C5B C6B C7B C8B -0.2(3)
C5A C6A C7A C8A 0.1(3)
C4B C3B C8B C7B 0.7(2)
C2B C3B C8B C7B -178.57(16)
C6B C7B C8B C3B -0.8(3)
C6A C7A C8A C3A 0.6(3)
C4A C3A C8A C7A -0.5(2)
C2A C3A C8A C7A 176.04(14)
C2B S1A C9B C12B 74.50(15)
Pd1 S1A C9B C12B -162.53(13)
C2B S1A C9B C10B -46.25(18)
Pd1 S1A C9B C10B 76.72(17)
C2B S1A C9B C11B -167.87(14)
Pd1 S1A C9B C11B -44.90(15)
C2A S3 C9A C11A -167.43(11)
Pd2 S3 C9A C11A -41.65(12)
C2A S3 C9A C10A -45.46(14)
Pd2 S3 C9A C10A 80.32(14)
C2A S3 C9A C12A 75.75(13)
Pd2 S3 C9A C12A -158.47(11)
C14B O2B C13B C1B -167.36(16)
O1B C1B C13B O2B -67.18(15)
C2B C1B C13B O2B 170.05(12)
C14A O3 C13A C1A -178.52(15)
O1A C1A C13A O3 -65.76(16)
C2A C1A C13A O3 171.66(13)
O1B P1A C15B C16B 146.47(15)
C21B P1A C15B C16B 35.58(17)
Pd1 P1A C15B C16B -91.68(14)
O1B P1A C15B C20B -35.11(16)
C21B P1A C15B C20B -146.00(15)
Pd1 P1A C15B C20B 86.74(16)
O1A P1B C15A C16A -52.30(19)
C21A P1B C15A C16A -164.06(17)
Pd2 P1B C15A C16A 69.62(19)
O1A P1B C15A C20A 125.57(18)
C21A P1B C15A C20A 13.8(2)
Pd2 P1B C15A C20A -112.51(17)
C20B C15B C16B C17B -0.5(3)
P1A C15B C16B C17B 177.91(16)
C20A C15A C16A C17A -1.7(4)
P1B C15A C16A C17A 176.19(19)
C15B C16B C17B C18B 0.0(3)
C15A C16A C17A C18A 0.4(4)
C16B C17B C18B C19B 0.8(3)
C16A C17A C18A C19A 1.3(4)
C17B C18B C19B C20B -1.2(3)
C17A C18A C19A C20A -1.5(4)
C18B C19B C20B C15B 0.6(3)
C16B C15B C20B C19B 0.2(3)
P1A C15B C20B C19B -178.25(15)
C16A C15A C20A C19A 1.5(4)
P1B C15A C20A C19A -176.35(19)
C18A C19A C20A C15A 0.1(4)
O1A P1B C21A C22A -23.56(15)
C15A P1B C21A C22A 81.01(16)
Pd2 P1B C21A C22A -148.09(13)
O1A P1B C21A C26A 150.69(13)
C15A P1B C21A C26A -104.75(15)
Pd2 P1B C21A C26A 26.16(15)
O1B P1A C21B C22B 133.36(16)
C15B P1A C21B C22B -122.37(17)
Pd1 P1A C21B C22B 6.19(19)
O1B P1A C21B C26B -48.69(17)
C15B P1A C21B C26B 55.58(18)
Pd1 P1A C21B C26B -175.86(14)
C26A C21A C22A C23A -1.2(3)
P1B C21A C22A C23A 172.96(14)
C26B C21B C22B C23B 0.4(3)
P1A C21B C22B C23B 178.33(19)
C21A C22A C23A C24A 0.6(3)
C21B C22B C23B C24B 0.7(4)
C22A C23A C24A C25A 0.2(3)
C22B C23B C24B C25B -1.3(4)
C23A C24A C25A C26A -0.5(3)
C23B C24B C25B C26B 0.9(4)
C24A C25A C26A C21A -0.1(3)
C22A C21A C26A C25A 0.9(3)
P1B C21A C26A C25A -173.41(14)
C24B C25B C26B C21B 0.2(3)
C22B C21B C26B C25B -0.8(3)
P1A C21B C26B C25B -178.81(18)

_cod_duplicate_entry 4025364
